data_1549122
loop_
_publ_author_name
'Lim, Jia Hui'
'Engelmann, Xenia'
'Corby, Sacha'
'Ganguly, Rakesh'
'Ray, Kallol'
'Soo, Han Sen'

_publ_section_title
;
 C-H activation and nucleophilic substitution in a photochemically
 generated high valent iron complex.
;
_journal_issue 16
_journal_name_full 'Chemical science'
_journal_page_first 3992
_journal_page_last 4002
_journal_paper_doi 10.1039/c7sc05378a
_journal_volume 9
_journal_year 2018
_chemical_formula_sum 'C69 H54 Fe N6 O4 P2'
_chemical_formula_weight 1148.97
_space_group_crystal_system monoclinic
_space_group_IT_number 14
_space_group_name_Hall '-P 2ybc'
_space_group_name_H-M_alt 'P 1 21/c 1'
_symmetry_space_group_name_Hall '-P 2ybc'
_symmetry_space_group_name_H-M 'P 1 21/c 1'
_atom_sites_solution_hydrogens geom
_audit_creation_method SHELXL-2014/7
_audit_update_record
;
2017-03-02 deposited with the CCDC.
2018-03-23 downloaded from the CCDC.
;
_cell_angle_alpha 90
_cell_angle_beta 111.3696(10)
_cell_angle_gamma 90
_cell_formula_units_Z 4
_cell_length_a 17.9956(3)
_cell_length_b 14.2843(2)
_cell_length_c 23.6299(3)
_cell_measurement_reflns_used 6792
_cell_measurement_temperature 160(2)
_cell_measurement_theta_max 66.24
_cell_measurement_theta_min 2.64
_cell_volume 5656.57(15)
_computing_cell_refinement 'Bruker SAINT'
_computing_data_collection 'Bruker APEX2'
_computing_data_reduction 'Bruker SAINT'
_computing_molecular_graphics 'Bruker SHELXTL'
_computing_publication_material 'Bruker SHELXTL'
_computing_structure_refinement 'SHELXL-2014/7 (Sheldrick, 2014)'
_computing_structure_solution 'SHELXS-97 (Sheldrick 2008)'
_diffrn_ambient_temperature 160(2)
_diffrn_measured_fraction_theta_full 0.985
_diffrn_measured_fraction_theta_max 0.985
_diffrn_measurement_device_type 'Bruker APEX-II CCD'
_diffrn_measurement_method '\f and \w scans'
_diffrn_radiation_type CuK\a
_diffrn_radiation_wavelength 1.54178
_diffrn_reflns_av_R_equivalents 0.0514
_diffrn_reflns_av_unetI/netI 0.0492
_diffrn_reflns_Laue_measured_fraction_full 0.985
_diffrn_reflns_Laue_measured_fraction_max 0.985
_diffrn_reflns_limit_h_max 20
_diffrn_reflns_limit_h_min -21
_diffrn_reflns_limit_k_max 16
_diffrn_reflns_limit_k_min -16
_diffrn_reflns_limit_l_max 28
_diffrn_reflns_limit_l_min -27
_diffrn_reflns_number 34162
_diffrn_reflns_point_group_measured_fraction_full 0.985
_diffrn_reflns_point_group_measured_fraction_max 0.985
_diffrn_reflns_theta_full 66.672
_diffrn_reflns_theta_max 66.672
_diffrn_reflns_theta_min 2.637
_exptl_absorpt_coefficient_mu 3.129
_exptl_absorpt_correction_T_max 0.3998
_exptl_absorpt_correction_T_min 0.2389
_exptl_absorpt_correction_type multi-scan
_exptl_absorpt_process_details
;
SADABS-2016/2 - Bruker AXS area detector scaling and absorption correction
;
_exptl_crystal_colour black
_exptl_crystal_density_diffrn 1.349
_exptl_crystal_description block
_exptl_crystal_F_000 2392
_exptl_crystal_size_max 0.200
_exptl_crystal_size_mid 0.160
_exptl_crystal_size_min 0.140
_refine_diff_density_max 1.640
_refine_diff_density_min -0.489
_refine_diff_density_rms 0.080
_refine_ls_extinction_method none
_refine_ls_goodness_of_fit_ref 1.065
_refine_ls_hydrogen_treatment constr
_refine_ls_matrix_type full
_refine_ls_number_parameters 969
_refine_ls_number_reflns 9856
_refine_ls_number_restraints 1752
_refine_ls_restrained_S_all 1.014
_refine_ls_R_factor_all 0.1020
_refine_ls_R_factor_gt 0.0852
_refine_ls_shift/su_max 0.001
_refine_ls_shift/su_mean 0.000
_refine_ls_structure_factor_coef Fsqd
_refine_ls_weighting_details 'w=1/[\s^2^(Fo^2^)+(0.1043P)^2^+16.3472P] where P=(Fo^2^+2Fc^2^)/3'
_refine_ls_weighting_scheme calc
_refine_ls_wR_factor_gt 0.2194
_refine_ls_wR_factor_ref 0.2320
_reflns_Friedel_coverage 0.000
_reflns_number_gt 7972
_reflns_number_total 9856
_reflns_threshold_expression 'I > 2\s(I)'
_cod_data_source_file c7sc05378a2.cif
_cod_data_source_block shs225s
_cod_depositor_comments
;
The following automatic conversions were performed:

'_exptl_absorpt_correction_type' value 'Multi-Scan' changed to
'multi-scan' according to
/home/data/users/saulius/crontab/automatic-downloads/rss-feeds/RSC/lib/dictionaries/cif_core.dic
dictionary named 'cif_core.dic' version 2.4.2 from 2011-04-26.

Automatic conversion script
Id: cif_fix_values 4973 2017-02-22 13:04:09Z antanas 

 Adding full bibliography for 1549122.cif.
;
_cod_database_code 1549122
_shelx_shelxl_version_number 2014/7
_shelx_space_group_comment
; 
The symmetry employed for this shelxl refinement is uniquely defined 
by the following loop, which should always be used as a source of 
symmetry information in preference to the above space-group names. 
They are only intended as comments. 
;
_shelx_estimated_absorpt_t_min 0.573
_shelx_estimated_absorpt_t_max 0.668

loop_
_space_group_symop_operation_xyz
'x, y, z'
'-x, y+1/2, -z+1/2'
'-x, -y, -z'
'x, -y-1/2, z-1/2'

loop_
_atom_site_label
_atom_site_type_symbol
_atom_site_fract_x
_atom_site_fract_y
_atom_site_fract_z
_atom_site_U_iso_or_equiv
_atom_site_adp_type
_atom_site_occupancy
_atom_site_site_symmetry_order
_atom_site_calc_flag
_atom_site_refinement_flags_posn
_atom_site_refinement_flags_adp
_atom_site_refinement_flags_occupancy
_atom_site_disorder_assembly
_atom_site_disorder_group
Fe1 Fe 0.75876(5) 0.73694(6) 0.13369(3) 0.0376(2) Uani 1 1 d D . . . .
C1 C 0.7005(6) 0.5723(7) 0.1459(5) 0.0360(18) Uani 0.540(4) 1 d D U P A 1
C2 C 0.7873(7) 0.5738(8) 0.1897(5) 0.0414(19) Uani 0.540(4) 1 d D U P A 1
C3 C 0.6988(7) 0.8991(6) 0.0541(4) 0.0429(19) Uani 0.540(4) 1 d D U P A 1
C4 C 0.8528(7) 0.8960(9) 0.1282(6) 0.0606(19) Uani 0.540(4) 1 d D U P A 1
C5 C 0.7770(8) 0.9473(7) 0.0899(4) 0.0535(19) Uani 0.540(4) 1 d D U P A 1
C6 C 0.7595(8) 0.9937(10) 0.1435(5) 0.066(2) Uani 0.540(4) 1 d D U P A 1
H6A H 0.8034 1.0361 0.1656 0.099 Uiso 0.540(4) 1 calc R U P A 1
H6B H 0.7547 0.9450 0.1712 0.099 Uiso 0.540(4) 1 calc R U P A 1
H6C H 0.7096 1.0292 0.1275 0.099 Uiso 0.540(4) 1 calc R U P A 1
C7 C 0.7948(9) 1.0286(9) 0.0581(6) 0.076(3) Uani 0.540(4) 1 d D U P A 1
H7A H 0.7988 1.0078 0.0198 0.114 Uiso 0.540(4) 1 calc R U P A 1
H7B H 0.8455 1.0568 0.0839 0.114 Uiso 0.540(4) 1 calc R U P A 1
H7C H 0.7520 1.0749 0.0497 0.114 Uiso 0.540(4) 1 calc R U P A 1
C8 C 0.6084(8) 0.6753(9) 0.0658(7) 0.0379(19) Uani 0.540(4) 1 d D U P A 1
C9 C 0.5421(7) 0.6179(8) 0.0419(6) 0.043(2) Uani 0.540(4) 1 d D U P A 1
H9 H 0.5403 0.5587 0.0596 0.052 Uiso 0.540(4) 1 calc R U P A 1
C10 C 0.4778(6) 0.6487(8) -0.0089(5) 0.047(2) Uani 0.540(4) 1 d D U P A 1
H10 H 0.4330 0.6089 -0.0269 0.056 Uiso 0.540(4) 1 calc R U P A 1
C11 C 0.4792(6) 0.7364(9) -0.0328(5) 0.044(2) Uani 0.540(4) 1 d D U P A 1
H11 H 0.4351 0.7561 -0.0673 0.052 Uiso 0.540(4) 1 calc R U P A 1
C12 C 0.5436(6) 0.7969(8) -0.0077(5) 0.041(2) Uani 0.540(4) 1 d D U P A 1
H12 H 0.5427 0.8580 -0.0238 0.049 Uiso 0.540(4) 1 calc R U P A 1
C13 C 0.6097(6) 0.7657(9) 0.0418(6) 0.038(2) Uani 0.540(4) 1 d D U P A 1
C14 C 0.9004(6) 0.6861(8) 0.2199(5) 0.0487(17) Uani 0.540(4) 1 d D U P A 1
C15 C 0.9610(6) 0.6341(8) 0.2614(6) 0.067(2) Uani 0.540(4) 1 d D U P A 1
H15 H 0.9521 0.5704 0.2686 0.080 Uiso 0.540(4) 1 calc R U P A 1
C16 C 1.0340(7) 0.6748(10) 0.2924(7) 0.077(3) Uani 0.540(4) 1 d D U P A 1
H16 H 1.0732 0.6429 0.3250 0.093 Uiso 0.540(4) 1 calc R U P A 1
C17 C 1.0491(7) 0.7645(9) 0.2747(7) 0.080(3) Uani 0.540(4) 1 d D U P A 1
H17 H 1.1010 0.7904 0.2933 0.096 Uiso 0.540(4) 1 calc R U P A 1
C18 C 0.9913(6) 0.8160(8) 0.2313(6) 0.064(2) Uani 0.540(4) 1 d D U P A 1
H18 H 1.0024 0.8775 0.2212 0.077 Uiso 0.540(4) 1 calc R U P A 1
C19 C 0.9166(5) 0.7763(7) 0.2027(5) 0.0494(18) Uani 0.540(4) 1 d D U P A 1
O1 O 0.6601(6) 0.5009(7) 0.1389(5) 0.050(2) Uani 0.540(4) 1 d D U P A 1
O2 O 0.8174(6) 0.5045(6) 0.2210(5) 0.065(2) Uani 0.540(4) 1 d D U P A 1
O3 O 0.6560(6) 0.9435(6) 0.0102(4) 0.066(2) Uani 0.540(4) 1 d D U P A 1
O4 O 0.9141(6) 0.9084(8) 0.1119(5) 0.084(2) Uani 0.540(4) 1 d D U P A 1
N1 N 0.6774(7) 0.6542(9) 0.1159(7) 0.035(2) Uani 0.540(4) 1 d D U P A 1
N2 N 0.8227(5) 0.6572(7) 0.1897(5) 0.0388(18) Uani 0.540(4) 1 d D U P A 1
N3 N 0.6820(6) 0.8150(8) 0.0721(6) 0.036(2) Uani 0.540(4) 1 d D U P A 1
N4 N 0.8495(5) 0.8184(6) 0.1583(4) 0.0420(18) Uani 0.540(4) 1 d D U P A 1
C1A C 0.6762(7) 0.5658(8) 0.1327(6) 0.035(2) Uani 0.460(4) 1 d D U P A 2
C2A C 0.7600(7) 0.5533(8) 0.1799(6) 0.0361(19) Uani 0.460(4) 1 d D U P A 2
C3A C 0.7334(8) 0.8863(8) 0.0511(5) 0.047(2) Uani 0.460(4) 1 d D U P A 2
C5A C 0.8790(8) 0.8491(10) 0.1287(6) 0.056(2) Uani 0.460(4) 1 d D U P A 2
C4A C 0.8160(8) 0.9220(8) 0.0910(5) 0.0491(19) Uani 0.460(4) 1 d D U P A 2
C6A C 0.8033(10) 0.9762(11) 0.1427(6) 0.066(2) Uani 0.460(4) 1 d D U P A 2
H6A1 H 0.7770 1.0359 0.1272 0.099 Uiso 0.460(4) 1 calc R U P A 2
H6A2 H 0.8550 0.9880 0.1750 0.099 Uiso 0.460(4) 1 calc R U P A 2
H6A3 H 0.7697 0.9392 0.1589 0.099 Uiso 0.460(4) 1 calc R U P A 2
C7A C 0.8485(11) 0.9809(11) 0.0559(7) 0.076(3) Uani 0.460(4) 1 d D U P A 2
H7A1 H 0.8620 0.9424 0.0267 0.114 Uiso 0.460(4) 1 calc R U P A 2
H7A2 H 0.8966 1.0122 0.0833 0.114 Uiso 0.460(4) 1 calc R U P A 2
H7A3 H 0.8088 1.0280 0.0340 0.114 Uiso 0.460(4) 1 calc R U P A 2
C8A C 0.6065(9) 0.6882(11) 0.0578(8) 0.038(2) Uani 0.460(4) 1 d D U P A 2
C9A C 0.5347(8) 0.6405(10) 0.0270(6) 0.043(2) Uani 0.460(4) 1 d D U P A 2
H9A H 0.5253 0.5803 0.0400 0.052 Uiso 0.460(4) 1 calc R U P A 2
C10A C 0.4779(7) 0.6831(11) -0.0228(6) 0.045(2) Uani 0.460(4) 1 d D U P A 2
H10A H 0.4286 0.6528 -0.0439 0.054 Uiso 0.460(4) 1 calc R U P A 2
C11A C 0.4938(8) 0.7702(10) -0.0413(6) 0.045(2) Uani 0.460(4) 1 d D U P A 2
H11A H 0.4543 0.7993 -0.0751 0.055 Uiso 0.460(4) 1 calc R U P A 2
C12A C 0.5659(7) 0.8169(9) -0.0119(6) 0.041(2) Uani 0.460(4) 1 d D U P A 2
H12A H 0.5747 0.8769 -0.0257 0.049 Uiso 0.460(4) 1 calc R U P A 2
C13A C 0.6246(8) 0.7755(10) 0.0374(7) 0.038(2) Uani 0.460(4) 1 d D U P A 2
C14A C 0.8869(3) 0.6433(6) 0.2171(4) 0.0426(18) Uani 0.460(4) 1 d DG U P A 2
C15A C 0.9371(4) 0.5834(5) 0.2607(4) 0.052(2) Uani 0.460(4) 1 d DG U P A 2
H15A H 0.9175 0.5252 0.2688 0.062 Uiso 0.460(4) 1 calc R U P A 2
C16A C 1.0160(4) 0.6087(6) 0.2925(4) 0.062(2) Uani 0.460(4) 1 d DG U P A 2
H16A H 1.0503 0.5677 0.3223 0.075 Uiso 0.460(4) 1 calc R U P A 2
C17A C 1.0447(4) 0.6939(7) 0.2806(4) 0.064(3) Uani 0.460(4) 1 d DG U P A 2
H17A H 1.0986 0.7112 0.3023 0.076 Uiso 0.460(4) 1 calc R U P A 2
C18A C 0.9945(5) 0.7538(6) 0.2370(4) 0.057(2) Uani 0.460(4) 1 d DG U P A 2
H18A H 1.0141 0.8121 0.2290 0.069 Uiso 0.460(4) 1 calc R U P A 2
C19A C 0.9156(4) 0.7286(6) 0.2053(4) 0.0465(18) Uani 0.460(4) 1 d DG U P A 2
O1A O 0.6277(6) 0.5019(8) 0.1223(5) 0.042(2) Uani 0.460(4) 1 d D U P A 2
O2A O 0.7809(6) 0.4802(6) 0.2095(4) 0.050(2) Uani 0.460(4) 1 d D U P A 2
O3A O 0.7049(8) 0.9156(8) -0.0008(4) 0.080(3) Uani 0.460(4) 1 d D U P A 2
O4A O 0.9508(7) 0.8499(10) 0.1286(6) 0.089(3) Uani 0.460(4) 1 d D U P A 2
N1A N 0.6689(9) 0.6517(10) 0.1067(9) 0.036(2) Uani 0.460(4) 1 d D U P A 2
N2A N 0.8076(6) 0.6293(8) 0.1840(5) 0.0348(19) Uani 0.460(4) 1 d D U P A 2
N3A N 0.7012(7) 0.8135(9) 0.0708(7) 0.037(2) Uani 0.460(4) 1 d D U P A 2
N4A N 0.8607(5) 0.7876(8) 0.1625(5) 0.045(2) Uani 0.460(4) 1 d D U P A 2
C20 C 0.7275(3) 0.7944(4) 0.1995(2) 0.0493(13) Uani 1 1 d . . . . .
C21 C 0.7931(3) 0.6745(4) 0.0719(2) 0.0447(12) Uani 1 1 d . . . . .
N5 N 0.7123(3) 0.8256(5) 0.2382(2) 0.0697(16) Uani 1 1 d . . . . .
N6 N 0.8144(3) 0.6344(4) 0.0388(2) 0.0550(12) Uani 1 1 d . . . . .
C22 C 0.6007(3) 0.0511(3) 0.3433(2) 0.0371(11) Uani 1 1 d . . . . .
C23 C 0.6044(4) -0.0347(4) 0.3159(3) 0.0487(13) Uani 1 1 d . . . . .
H23 H 0.5895 -0.0383 0.2730 0.058 Uiso 1 1 calc R U . . .
C24 C 0.6295(4) -0.1137(4) 0.3507(3) 0.0544(14) Uani 1 1 d . . . . .
H24 H 0.6323 -0.1719 0.3321 0.065 Uiso 1 1 calc R U . . .
C25 C 0.6507(3) -0.1082(4) 0.4131(3) 0.0505(13) Uani 1 1 d . . . . .
H25 H 0.6674 -0.1629 0.4373 0.061 Uiso 1 1 calc R U . . .
C26 C 0.6475(3) -0.0232(4) 0.4403(3) 0.0481(13) Uani 1 1 d . . . . .
H26 H 0.6630 -0.0197 0.4833 0.058 Uiso 1 1 calc R U . . .
C27 C 0.6222(3) 0.0562(4) 0.4057(2) 0.0410(11) Uani 1 1 d . . . . .
H27 H 0.6195 0.1142 0.4245 0.049 Uiso 1 1 calc R U . . .
C28 C 0.6341(3) 0.1847(4) 0.2598(2) 0.0429(12) Uani 1 1 d . . . . .
C29 C 0.6967(4) 0.1290(5) 0.2628(3) 0.070(2) Uani 1 1 d . . . . .
H29 H 0.7040 0.0698 0.2825 0.084 Uiso 1 1 calc R U . . .
C30 C 0.7501(5) 0.1608(6) 0.2363(4) 0.099(3) Uani 1 1 d . . . . .
H30 H 0.7959 0.1244 0.2399 0.119 Uiso 1 1 calc R U . . .
C31 C 0.7372(5) 0.2427(6) 0.2056(4) 0.099(3) Uani 1 1 d . . . . .
H31 H 0.7714 0.2605 0.1849 0.119 Uiso 1 1 calc R U . . .
C32 C 0.6769(4) 0.2995(5) 0.2038(3) 0.0667(18) Uani 1 1 d . . . . .
H32 H 0.6697 0.3580 0.1834 0.080 Uiso 1 1 calc R U . . .
C33 C 0.6252(3) 0.2719(4) 0.2321(2) 0.0454(12) Uani 1 1 d . . . . .
H33 H 0.5836 0.3126 0.2325 0.054 Uiso 1 1 calc R U . . .
C34 C 0.5554(3) 0.2505(3) 0.3386(2) 0.0357(10) Uani 1 1 d . . . . .
C35 C 0.4808(3) 0.2819(3) 0.3355(2) 0.0384(11) Uani 1 1 d . . . . .
H35 H 0.4338 0.2508 0.3100 0.046 Uiso 1 1 calc R U . . .
C36 C 0.4751(3) 0.3588(4) 0.3698(3) 0.0483(13) Uani 1 1 d . . . . .
H36 H 0.4243 0.3800 0.3681 0.058 Uiso 1 1 calc R U . . .
C37 C 0.5432(4) 0.4042(4) 0.4061(3) 0.0530(14) Uani 1 1 d . . . . .
H37 H 0.5391 0.4569 0.4293 0.064 Uiso 1 1 calc R U . . .
C38 C 0.6169(4) 0.3741(4) 0.4090(3) 0.0551(15) Uani 1 1 d . . . . .
H38 H 0.6635 0.4059 0.4343 0.066 Uiso 1 1 calc R U . . .
C39 C 0.6237(3) 0.2977(4) 0.3754(3) 0.0486(13) Uani 1 1 d . . . . .
H39 H 0.6748 0.2773 0.3775 0.058 Uiso 1 1 calc R U . . .
C40 C 0.4704(3) 0.1193(3) 0.2387(2) 0.0348(10) Uani 1 1 d . . . . .
C41 C 0.4165(3) 0.0697(3) 0.2572(3) 0.0448(12) Uani 1 1 d . . . . .
H41 H 0.4296 0.0539 0.2987 0.054 Uiso 1 1 calc R U . . .
C42 C 0.3444(3) 0.0441(4) 0.2147(3) 0.0540(14) Uani 1 1 d . . . . .
H42 H 0.3073 0.0102 0.2269 0.065 Uiso 1 1 calc R U . . .
C43 C 0.3253(4) 0.0669(4) 0.1547(3) 0.0552(15) Uani 1 1 d . . . . .
H43 H 0.2755 0.0477 0.1255 0.066 Uiso 1 1 calc R U . . .
C44 C 0.3774(3) 0.1171(4) 0.1364(3) 0.0519(13) Uani 1 1 d . . . . .
H44 H 0.3633 0.1333 0.0948 0.062 Uiso 1 1 calc R U . . .
C45 C 0.4506(3) 0.1442(3) 0.1783(2) 0.0414(11) Uani 1 1 d . . . . .
H45 H 0.4868 0.1794 0.1659 0.050 Uiso 1 1 calc R U . . .
C46 C 0.1003(3) 0.8132(3) 0.0663(3) 0.0395(11) Uani 1 1 d . . . . .
C47 C 0.1364(3) 0.8104(4) 0.1287(3) 0.0506(13) Uani 1 1 d . . . . .
H47 H 0.1505 0.7518 0.1488 0.061 Uiso 1 1 calc R U . . .
C48 C 0.1520(4) 0.8920(4) 0.1623(3) 0.0608(16) Uani 1 1 d . . . . .
H48 H 0.1761 0.8899 0.2053 0.073 Uiso 1 1 calc R U . . .
C49 C 0.1325(3) 0.9761(4) 0.1328(4) 0.0633(18) Uani 1 1 d . . . . .
H49 H 0.1429 1.0325 0.1557 0.076 Uiso 1 1 calc R U . . .
C50 C 0.0985(3) 0.9801(4) 0.0711(4) 0.0626(18) Uani 1 1 d . . . . .
H50 H 0.0864 1.0393 0.0515 0.075 Uiso 1 1 calc R U . . .
C51 C 0.0815(3) 0.8997(3) 0.0369(3) 0.0477(13) Uani 1 1 d . . . . .
H51 H 0.0574 0.9028 -0.0061 0.057 Uiso 1 1 calc R U . . .
C52 C -0.0223(3) 0.7271(3) -0.0364(2) 0.0433(12) Uani 1 1 d . . . . .
C53 C -0.0352(4) 0.7263(5) -0.0974(3) 0.0711(19) Uani 1 1 d . . . . .
H53 H 0.0076 0.7111 -0.1103 0.085 Uiso 1 1 calc R U . . .
C54 C -0.1093(5) 0.7472(5) -0.1405(3) 0.079(2) Uani 1 1 d . . . . .
H54 H -0.1160 0.7490 -0.1823 0.095 Uiso 1 1 calc R U . . .
C55 C -0.1722(4) 0.7649(4) -0.1241(3) 0.0570(15) Uani 1 1 d . . . . .
H55 H -0.2239 0.7720 -0.1544 0.068 Uiso 1 1 calc R U . . .
C56 C -0.1621(4) 0.7728(5) -0.0639(3) 0.0664(18) Uani 1 1 d . . . . .
H56 H -0.2053 0.7907 -0.0523 0.080 Uiso 1 1 calc R U . . .
C57 C -0.0872(4) 0.7541(5) -0.0202(3) 0.0667(18) Uani 1 1 d . . . . .
H57 H -0.0797 0.7596 0.0216 0.080 Uiso 1 1 calc R U . . .
C58 C 0.1436(3) 0.6830(3) -0.0152(3) 0.0451(12) Uani 1 1 d . . . . .
C59 C 0.2035(4) 0.7449(4) -0.0114(3) 0.0555(15) Uani 1 1 d . . . . .
H59 H 0.2093 0.8011 0.0113 0.067 Uiso 1 1 calc R U . . .
C60 C 0.2553(4) 0.7247(5) -0.0410(3) 0.0656(18) Uani 1 1 d . . . . .
H60 H 0.2971 0.7672 -0.0382 0.079 Uiso 1 1 calc R U . . .
C61 C 0.2471(4) 0.6449(4) -0.0738(3) 0.0586(16) Uani 1 1 d . . . . .
H61 H 0.2828 0.6317 -0.0940 0.070 Uiso 1 1 calc R U . . .
C62 C 0.1876(5) 0.5838(4) -0.0775(4) 0.083(2) Uani 1 1 d . . . . .
H62 H 0.1804 0.5290 -0.1018 0.099 Uiso 1 1 calc R U . . .
C63 C 0.1374(5) 0.6014(4) -0.0459(4) 0.082(2) Uani 1 1 d . . . . .
H63 H 0.0986 0.5563 -0.0458 0.098 Uiso 1 1 calc R U . . .
C64 C 0.0762(3) 0.6140(3) 0.0729(2) 0.0395(11) Uani 1 1 d . . . . .
C65 C 0.0205(5) 0.6099(5) 0.0998(4) 0.085(3) Uani 1 1 d . . . . .
H65 H -0.0242 0.6508 0.0865 0.102 Uiso 1 1 calc R U . . .
C66 C 0.0285(5) 0.5475(5) 0.1456(4) 0.079(2) Uani 1 1 d . . . . .
H66 H -0.0104 0.5459 0.1640 0.095 Uiso 1 1 calc R U . . .
C67 C 0.0919(4) 0.4875(4) 0.1651(3) 0.0558(15) Uani 1 1 d . . . . .
H67 H 0.0975 0.4450 0.1973 0.067 Uiso 1 1 calc R U . . .
C68 C 0.1471(4) 0.4890(5) 0.1381(4) 0.080(2) Uani 1 1 d . . . . .
H68 H 0.1904 0.4461 0.1507 0.096 Uiso 1 1 calc R U . . .
C69 C 0.1404(4) 0.5523(4) 0.0928(4) 0.0671(19) Uani 1 1 d . . . . .
H69 H 0.1798 0.5540 0.0748 0.081 Uiso 1 1 calc R U . . .
P1 P 0.56515(7) 0.15134(8) 0.29540(6) 0.0333(3) Uani 1 1 d . . . . .
P2 P 0.07366(7) 0.70780(8) 0.02145(6) 0.0375(3) Uani 1 1 d . . . . .

loop_
_atom_site_aniso_label
_atom_site_aniso_U_11
_atom_site_aniso_U_22
_atom_site_aniso_U_33
_atom_site_aniso_U_23
_atom_site_aniso_U_13
_atom_site_aniso_U_12
Fe1 0.0381(4) 0.0460(5) 0.0299(4) 0.0124(3) 0.0139(3) 0.0066(3)
C1 0.039(3) 0.039(3) 0.038(3) 0.009(3) 0.024(3) 0.005(3)
C2 0.038(3) 0.041(3) 0.045(3) 0.012(3) 0.016(3) 0.008(3)
C3 0.055(3) 0.039(3) 0.031(3) 0.009(2) 0.011(3) -0.001(3)
C4 0.054(3) 0.055(4) 0.071(3) 0.014(3) 0.021(3) -0.006(3)
C5 0.063(4) 0.046(3) 0.046(3) 0.004(3) 0.012(3) -0.012(3)
C6 0.071(5) 0.063(4) 0.057(3) -0.009(3) 0.015(4) -0.009(4)
C7 0.080(6) 0.072(6) 0.075(6) 0.024(5) 0.027(5) -0.015(5)
C8 0.039(3) 0.040(3) 0.039(3) 0.005(3) 0.019(3) 0.008(2)
C9 0.042(3) 0.043(4) 0.048(4) 0.006(3) 0.021(3) 0.005(3)
C10 0.043(3) 0.044(4) 0.052(4) 0.004(3) 0.016(3) 0.001(3)
C11 0.043(3) 0.040(4) 0.045(3) 0.003(3) 0.011(3) -0.001(3)
C12 0.043(3) 0.039(4) 0.039(3) 0.004(3) 0.012(3) -0.001(3)
C13 0.041(3) 0.040(3) 0.034(3) 0.000(2) 0.014(3) 0.002(3)
C14 0.038(3) 0.047(3) 0.061(3) 0.008(3) 0.017(2) 0.008(3)
C15 0.047(3) 0.058(3) 0.081(3) 0.009(3) 0.007(3) 0.008(3)
C16 0.048(3) 0.070(4) 0.095(4) 0.009(4) 0.004(3) 0.006(3)
C17 0.049(4) 0.073(4) 0.103(5) 0.007(4) 0.009(4) 0.008(3)
C18 0.041(3) 0.061(4) 0.087(4) 0.003(4) 0.019(3) 0.003(3)
C19 0.039(3) 0.049(3) 0.062(3) 0.006(3) 0.021(3) 0.004(3)
O1 0.049(5) 0.048(4) 0.057(5) 0.013(3) 0.023(4) -0.003(4)
O2 0.054(5) 0.045(4) 0.080(5) 0.031(4) 0.004(4) 0.004(3)
O3 0.078(5) 0.051(4) 0.051(4) 0.031(3) 0.002(4) 0.005(4)
O4 0.074(4) 0.091(6) 0.097(5) 0.004(5) 0.043(4) -0.018(4)
N1 0.037(3) 0.040(3) 0.036(4) 0.008(3) 0.023(3) 0.008(3)
N2 0.036(3) 0.040(3) 0.045(3) 0.008(3) 0.020(2) 0.008(2)
N3 0.046(4) 0.034(3) 0.026(3) 0.008(2) 0.010(3) 0.005(3)
N4 0.042(3) 0.048(4) 0.045(3) 0.003(3) 0.026(2) 0.001(3)
C1A 0.032(4) 0.040(3) 0.037(4) 0.007(3) 0.018(3) 0.002(3)
C2A 0.036(3) 0.037(3) 0.039(3) 0.008(3) 0.019(3) 0.001(3)
C3A 0.060(4) 0.045(3) 0.035(3) 0.008(3) 0.014(3) -0.005(3)
C5A 0.059(3) 0.053(4) 0.058(3) 0.002(3) 0.023(3) -0.011(3)
C4A 0.060(4) 0.043(3) 0.044(3) -0.002(3) 0.020(3) -0.011(3)
C6A 0.071(5) 0.063(4) 0.057(3) -0.009(3) 0.015(4) -0.009(4)
C7A 0.093(7) 0.072(6) 0.064(6) 0.014(5) 0.030(5) -0.014(5)
C8A 0.039(3) 0.042(3) 0.037(3) 0.004(3) 0.018(3) 0.009(3)
C9A 0.042(3) 0.046(4) 0.044(4) 0.004(3) 0.018(3) 0.005(3)
C10A 0.042(3) 0.047(4) 0.046(4) 0.006(3) 0.015(3) 0.005(3)
C11A 0.046(4) 0.047(4) 0.043(4) 0.002(3) 0.015(3) 0.006(3)
C12A 0.044(4) 0.042(4) 0.036(3) 0.002(3) 0.015(3) 0.007(3)
C13A 0.043(3) 0.039(3) 0.033(3) 0.001(3) 0.016(3) 0.006(3)
C14A 0.034(3) 0.045(3) 0.053(3) 0.004(3) 0.020(3) 0.004(3)
C15A 0.036(3) 0.051(4) 0.066(4) 0.008(4) 0.016(3) 0.004(3)
C16A 0.041(4) 0.063(4) 0.075(4) 0.006(4) 0.013(3) 0.003(3)
C17A 0.039(4) 0.066(4) 0.083(4) 0.011(4) 0.019(3) -0.001(3)
C18A 0.040(3) 0.059(3) 0.073(3) 0.005(3) 0.021(3) -0.001(3)
C19A 0.037(3) 0.051(3) 0.057(3) 0.003(3) 0.024(2) 0.001(3)
O1A 0.039(5) 0.047(4) 0.042(5) 0.010(4) 0.016(4) -0.010(4)
O2A 0.045(5) 0.039(4) 0.054(5) 0.014(3) 0.002(4) -0.005(3)
O3A 0.105(7) 0.079(6) 0.041(4) 0.023(4) 0.007(4) -0.017(5)
O4A 0.073(5) 0.098(7) 0.098(6) 0.018(6) 0.036(5) -0.009(5)
N1A 0.036(3) 0.039(3) 0.037(4) 0.007(3) 0.020(3) 0.004(3)
N2A 0.031(3) 0.038(4) 0.040(3) 0.009(3) 0.018(3) 0.005(3)
N3A 0.045(4) 0.036(3) 0.028(3) 0.002(3) 0.013(3) 0.005(3)
N4A 0.043(3) 0.048(4) 0.050(3) 0.001(3) 0.025(3) 0.001(3)
C20 0.037(3) 0.070(4) 0.035(3) 0.010(3) 0.005(2) 0.015(3)
C21 0.050(3) 0.048(3) 0.044(3) 0.004(2) 0.027(3) -0.013(2)
N5 0.048(3) 0.115(5) 0.039(3) -0.002(3) 0.006(2) 0.030(3)
N6 0.061(3) 0.059(3) 0.055(3) -0.010(2) 0.033(3) -0.018(2)
C22 0.038(3) 0.033(2) 0.047(3) 0.007(2) 0.024(2) 0.0010(19)
C23 0.066(4) 0.038(3) 0.055(3) 0.008(2) 0.038(3) 0.007(2)
C24 0.073(4) 0.031(3) 0.069(4) 0.009(3) 0.038(3) 0.009(3)
C25 0.054(3) 0.038(3) 0.062(4) 0.019(3) 0.024(3) 0.005(2)
C26 0.055(3) 0.043(3) 0.048(3) 0.006(2) 0.022(3) -0.006(2)
C27 0.041(3) 0.037(3) 0.050(3) 0.004(2) 0.022(2) -0.003(2)
C28 0.035(3) 0.046(3) 0.051(3) 0.016(2) 0.021(2) 0.001(2)
C29 0.064(4) 0.079(4) 0.086(5) 0.049(4) 0.050(4) 0.034(3)
C30 0.084(5) 0.121(7) 0.130(7) 0.082(6) 0.083(5) 0.056(5)
C31 0.067(5) 0.130(7) 0.127(7) 0.084(6) 0.068(5) 0.031(5)
C32 0.072(4) 0.068(4) 0.062(4) 0.029(3) 0.025(3) -0.015(3)
C33 0.051(3) 0.038(3) 0.048(3) 0.006(2) 0.019(3) -0.006(2)
C34 0.040(3) 0.025(2) 0.040(3) 0.0031(19) 0.013(2) -0.0032(18)
C35 0.043(3) 0.030(2) 0.041(3) -0.003(2) 0.014(2) -0.006(2)
C36 0.051(3) 0.040(3) 0.056(3) -0.009(2) 0.022(3) 0.000(2)
C37 0.069(4) 0.036(3) 0.050(3) -0.005(2) 0.017(3) -0.003(3)
C38 0.060(4) 0.038(3) 0.055(3) -0.005(2) 0.006(3) -0.017(3)
C39 0.041(3) 0.040(3) 0.060(3) 0.001(2) 0.013(3) -0.009(2)
C40 0.036(2) 0.023(2) 0.047(3) -0.0011(19) 0.016(2) 0.0022(18)
C41 0.051(3) 0.035(3) 0.057(3) -0.012(2) 0.029(3) -0.013(2)
C42 0.052(3) 0.042(3) 0.072(4) -0.015(3) 0.027(3) -0.018(2)
C43 0.050(3) 0.043(3) 0.064(4) -0.014(3) 0.011(3) -0.011(2)
C44 0.054(3) 0.048(3) 0.048(3) 0.000(2) 0.012(3) 0.001(3)
C45 0.045(3) 0.030(2) 0.052(3) 0.002(2) 0.022(2) 0.001(2)
C46 0.024(2) 0.031(2) 0.064(3) -0.009(2) 0.019(2) -0.0049(18)
C47 0.042(3) 0.039(3) 0.071(4) -0.012(3) 0.021(3) -0.003(2)
C48 0.051(3) 0.043(3) 0.081(4) -0.020(3) 0.017(3) -0.011(3)
C49 0.042(3) 0.040(3) 0.102(5) -0.029(3) 0.020(3) -0.012(2)
C50 0.043(3) 0.026(3) 0.113(6) -0.001(3) 0.021(3) -0.002(2)
C51 0.031(2) 0.031(3) 0.078(4) 0.000(2) 0.016(3) 0.001(2)
C52 0.054(3) 0.027(2) 0.054(3) -0.005(2) 0.025(3) -0.016(2)
C53 0.072(4) 0.083(5) 0.065(4) -0.018(4) 0.032(4) 0.019(4)
C54 0.093(6) 0.088(5) 0.046(4) -0.017(3) 0.012(4) 0.031(4)
C55 0.058(4) 0.047(3) 0.053(3) -0.008(3) 0.006(3) -0.017(3)
C56 0.040(3) 0.092(5) 0.067(4) 0.022(4) 0.019(3) -0.007(3)
C57 0.048(3) 0.103(5) 0.052(3) 0.022(3) 0.022(3) -0.007(3)
C58 0.050(3) 0.028(2) 0.072(4) 0.002(2) 0.039(3) 0.003(2)
C59 0.071(4) 0.039(3) 0.075(4) 0.003(3) 0.049(3) -0.007(3)
C60 0.074(4) 0.061(4) 0.086(5) 0.007(3) 0.058(4) -0.010(3)
C61 0.069(4) 0.056(4) 0.071(4) 0.028(3) 0.049(3) 0.026(3)
C62 0.108(6) 0.038(3) 0.145(7) -0.003(4) 0.097(6) 0.011(3)
C63 0.099(5) 0.035(3) 0.153(7) -0.016(4) 0.096(6) -0.011(3)
C64 0.044(3) 0.019(2) 0.058(3) -0.006(2) 0.022(2) -0.0034(19)
C65 0.100(6) 0.076(5) 0.114(6) 0.050(4) 0.083(5) 0.055(4)
C66 0.114(6) 0.058(4) 0.101(5) 0.028(4) 0.081(5) 0.036(4)
C67 0.068(4) 0.030(3) 0.065(4) 0.005(3) 0.019(3) -0.009(3)
C68 0.051(4) 0.051(4) 0.135(7) 0.046(4) 0.032(4) 0.005(3)
C69 0.041(3) 0.050(3) 0.120(6) 0.021(4) 0.043(4) 0.003(3)
P1 0.0337(6) 0.0270(6) 0.0428(7) 0.0039(5) 0.0185(5) -0.0016(4)
P2 0.0389(6) 0.0243(6) 0.0563(8) -0.0054(5) 0.0256(6) -0.0038(5)

loop_
_atom_type_symbol
_atom_type_description
_atom_type_scat_dispersion_real
_atom_type_scat_dispersion_imag
_atom_type_scat_source
C C 0.0181 0.0091 'International Tables Vol C Tables 4.2.6.8 and 6.1.1.4'
H H 0.0000 0.0000 'International Tables Vol C Tables 4.2.6.8 and 6.1.1.4'
Fe Fe -1.1336 3.1974 'International Tables Vol C Tables 4.2.6.8 and 6.1.1.4'
N N 0.0311 0.0180 'International Tables Vol C Tables 4.2.6.8 and 6.1.1.4'
O O 0.0492 0.0322 'International Tables Vol C Tables 4.2.6.8 and 6.1.1.4'
P P 0.2955 0.4335 'International Tables Vol C Tables 4.2.6.8 and 6.1.1.4'

loop_
_geom_angle_atom_site_label_1
_geom_angle_atom_site_label_2
_geom_angle_atom_site_label_3
_geom_angle
N2 Fe1 N1 90.2(4)
N3A Fe1 N4A 104.9(4)
N2 Fe1 N4 85.2(4)
N1 Fe1 N4 175.3(4)
N3A Fe1 N1A 87.1(4)
N4A Fe1 N1A 164.0(7)
N3A Fe1 N2A 164.4(6)
N4A Fe1 N2A 85.3(4)
N1A Fe1 N2A 80.9(4)
N2 Fe1 N3 174.8(4)
N1 Fe1 N3 84.6(4)
N4 Fe1 N3 100.0(4)
N2 Fe1 C21 88.3(4)
N1 Fe1 C21 88.7(7)
N3A Fe1 C21 84.7(6)
N4A Fe1 C21 85.1(4)
N4 Fe1 C21 92.1(4)
N1A Fe1 C21 85.5(8)
N2A Fe1 C21 84.4(4)
N3 Fe1 C21 91.9(5)
N2 Fe1 C20 88.5(4)
N1 Fe1 C20 90.9(7)
N3A Fe1 C20 98.6(6)
N4A Fe1 C20 94.3(5)
N4 Fe1 C20 88.0(4)
N1A Fe1 C20 94.4(8)
N2A Fe1 C20 92.4(4)
N3 Fe1 C20 91.3(5)
C21 Fe1 C20 176.7(2)
O1 C1 N1 126.5(10)
O1 C1 C2 120.8(9)
N1 C1 C2 112.6(8)
O2 C2 N2 127.0(10)
O2 C2 C1 120.7(10)
N2 C2 C1 112.3(7)
O3 C3 N3 126.0(10)
O3 C3 C5 114.1(8)
N3 C3 C5 119.9(8)
O4 C4 N4 118.5(12)
O4 C4 C5 115.4(10)
N4 C4 C5 121.0(9)
C7 C5 C3 113.7(9)
C7 C5 C4 111.5(11)
C3 C5 C4 124.1(9)
C7 C5 C6 102.9(10)
C3 C5 C6 103.0(10)
C4 C5 C6 97.1(9)
C9 C8 N1 125.7(9)
C9 C8 C13 120.8(9)
N1 C8 C13 113.4(9)
C8 C9 C10 118.9(10)
C11 C10 C9 120.2(9)
C10 C11 C12 121.8(9)
C11 C12 C13 118.6(10)
C12 C13 C8 119.5(9)
C12 C13 N3 127.3(9)
C8 C13 N3 113.3(8)
N2 C14 C15 126.3(10)
N2 C14 C19 113.6(8)
C15 C14 C19 120.0(9)
C16 C15 C14 120.2(11)
C15 C16 C17 118.5(11)
C18 C17 C16 122.2(11)
C17 C18 C19 118.6(10)
C18 C19 N4 127.0(9)
C18 C19 C14 119.8(9)
N4 C19 C14 113.1(8)
C1 N1 C8 129.5(10)
C1 N1 Fe1 112.1(7)
C8 N1 Fe1 116.7(7)
C2 N2 C14 130.7(9)
C2 N2 Fe1 112.4(6)
C14 N2 Fe1 116.4(7)
C3 N3 C13 123.5(8)
C3 N3 Fe1 124.5(7)
C13 N3 Fe1 111.2(6)
C4 N4 C19 124.0(8)
C4 N4 Fe1 122.9(7)
C19 N4 Fe1 111.7(6)
O1A C1A N1A 129.7(11)
O1A C1A C2A 120.1(10)
N1A C1A C2A 110.1(9)
O2A C2A N2A 125.4(11)
O2A C2A C1A 121.9(11)
N2A C2A C1A 112.7(8)
O3A C3A N3A 122.3(11)
O3A C3A C4A 117.6(10)
N3A C3A C4A 119.2(9)
O4A C5A N4A 118.7(13)
O4A C5A C4A 120.8(11)
N4A C5A C4A 120.4(11)
C7A C4A C3A 110.3(10)
C7A C4A C6A 111.8(11)
C3A C4A C6A 105.3(12)
C7A C4A C5A 110.8(12)
C3A C4A C5A 118.1(9)
C6A C4A C5A 99.8(10)
N1A C8A C9A 124.2(11)
N1A C8A C13A 113.4(10)
C9A C8A C13A 122.1(10)
C10A C9A C8A 118.8(12)
C11A C10A C9A 119.3(11)
C10A C11A C12A 122.2(11)
C13A C12A C11A 119.9(11)
C12A C13A C8A 117.5(10)
C12A C13A N3A 126.2(10)
C8A C13A N3A 116.3(9)
N2A C14A C15A 126.5(7)
N2A C14A C19A 113.5(7)
C15A C14A C19A 120.0
C16A C15A C14A 120.0
C15A C16A C17A 120.0
C18A C17A C16A 120.0
C19A C18A C17A 120.0
C18A C19A C14A 120.0
C18A C19A N4A 122.9(6)
C14A C19A N4A 117.0(6)
C1A N1A C8A 129.3(11)
C1A N1A Fe1 119.2(8)
C8A N1A Fe1 111.3(8)
C2A N2A C14A 130.8(9)
C2A N2A Fe1 117.0(7)
C14A N2A Fe1 112.2(7)
C3A N3A C13A 123.5(10)
C3A N3A Fe1 123.4(8)
C13A N3A Fe1 111.7(7)
C5A N4A C19A 125.1(10)
C5A N4A Fe1 118.2(9)
C19A N4A Fe1 111.8(7)
N5 C20 Fe1 177.5(5)
N6 C21 Fe1 175.9(5)
C27 C22 C23 119.8(5)
C27 C22 P1 121.9(4)
C23 C22 P1 118.3(4)
C24 C23 C22 120.2(5)
C23 C24 C25 119.6(5)
C24 C25 C26 120.2(5)
C27 C26 C25 120.5(5)
C26 C27 C22 119.6(5)
C29 C28 C33 120.0(5)
C29 C28 P1 121.3(4)
C33 C28 P1 118.6(4)
C28 C29 C30 118.5(6)
C31 C30 C29 120.5(6)
C32 C31 C30 121.3(6)
C31 C32 C33 119.3(6)
C32 C33 C28 120.1(6)
C35 C34 C39 119.3(5)
C35 C34 P1 121.2(4)
C39 C34 P1 119.5(4)
C36 C35 C34 119.9(5)
C37 C36 C35 119.9(5)
C38 C37 C36 120.6(5)
C37 C38 C39 120.3(5)
C38 C39 C34 120.0(5)
C45 C40 C41 120.4(5)
C45 C40 P1 121.2(4)
C41 C40 P1 118.3(4)
C42 C41 C40 119.2(5)
C41 C42 C43 120.5(5)
C44 C43 C42 120.5(5)
C43 C44 C45 120.2(5)
C44 C45 C40 119.1(5)
C47 C46 C51 119.5(5)
C47 C46 P2 121.7(4)
C51 C46 P2 118.8(4)
C46 C47 C48 120.5(6)
C49 C48 C47 119.3(6)
C50 C49 C48 120.9(5)
C49 C50 C51 120.8(6)
C50 C51 C46 119.0(6)
C53 C52 C57 116.6(6)
C53 C52 P2 123.2(5)
C57 C52 P2 119.9(4)
C52 C53 C54 121.3(6)
C55 C54 C53 120.9(7)
C54 C55 C56 120.4(6)
C55 C56 C57 118.8(6)
C56 C57 C52 121.6(6)
C63 C58 C59 120.0(5)
C63 C58 P2 119.3(4)
C59 C58 P2 120.7(4)
C58 C59 C60 119.4(6)
C61 C60 C59 120.7(6)
C60 C61 C62 119.8(6)
C61 C62 C63 120.0(7)
C58 C63 C62 120.0(6)
C65 C64 C69 118.3(5)
C65 C64 P2 120.2(4)
C69 C64 P2 120.9(4)
C66 C65 C64 120.8(6)
C67 C66 C65 120.6(6)
C68 C67 C66 119.7(6)
C67 C68 C69 120.2(6)
C68 C69 C64 120.5(6)
C34 P1 C22 111.0(2)
C34 P1 C28 106.5(2)
C22 P1 C28 111.0(2)
C34 P1 C40 111.2(2)
C22 P1 C40 106.9(2)
C28 P1 C40 110.3(2)
C52 P2 C64 114.2(2)
C52 P2 C46 107.2(2)
C64 P2 C46 106.8(2)
C52 P2 C58 108.1(3)
C64 P2 C58 109.1(2)
C46 P2 C58 111.3(2)

loop_
_geom_bond_atom_site_label_1
_geom_bond_atom_site_label_2
_geom_bond_distance
Fe1 N2 1.807(9)
Fe1 N1 1.807(11)
Fe1 N3A 1.832(11)
Fe1 N4A 1.856(9)
Fe1 N4 1.916(8)
Fe1 N1A 1.938(12)
Fe1 N2A 1.946(10)
Fe1 N3 1.950(9)
Fe1 C21 1.993(6)
Fe1 C20 2.011(6)
C1 O1 1.227(11)
C1 N1 1.353(10)
C1 C2 1.528(13)
C2 O2 1.236(10)
C2 N2 1.350(12)
C3 O3 1.219(10)
C3 N3 1.346(11)
C3 C5 1.517(13)
C4 O4 1.306(13)
C4 N4 1.329(13)
C4 C5 1.522(16)
C5 C7 1.480(13)
C5 C6 1.561(15)
C8 C9 1.388(11)
C8 N1 1.400(10)
C8 C13 1.414(11)
C9 C10 1.399(13)
C10 C11 1.378(14)
C11 C12 1.392(14)
C12 C13 1.403(11)
C13 N3 1.422(11)
C14 N2 1.382(11)
C14 C15 1.387(12)
C14 C19 1.414(12)
C15 C16 1.377(13)
C16 C17 1.405(14)
C17 C18 1.378(13)
C18 C19 1.386(12)
C19 N4 1.413(11)
C1A O1A 1.225(12)
C1A N1A 1.357(12)
C1A C2A 1.525(14)
C2A O2A 1.237(11)
C2A N2A 1.364(13)
C3A O3A 1.219(12)
C3A N3A 1.353(12)
C3A C4A 1.528(15)
C5A O4A 1.294(14)
C5A N4A 1.308(14)
C5A C4A 1.558(17)
C4A C7A 1.445(14)
C4A C6A 1.533(16)
C8A N1A 1.387(11)
C8A C9A 1.407(12)
C8A C13A 1.417(13)
C9A C10A 1.385(15)
C10A C11A 1.382(16)
C11A C12A 1.398(15)
C12A C13A 1.387(12)
C13A N3A 1.423(12)
C14A N2A 1.370(10)
C14A C15A 1.3900
C14A C19A 1.3900
C15A C16A 1.3900
C16A C17A 1.3900
C17A C18A 1.3900
C18A C19A 1.3900
C19A N4A 1.407(11)
C20 N5 1.137(7)
C21 N6 1.141(7)
C22 C27 1.384(7)
C22 C23 1.399(7)
C22 P1 1.792(5)
C23 C24 1.373(7)
C24 C25 1.384(8)
C25 C26 1.385(8)
C26 C27 1.376(7)
C28 C29 1.360(8)
C28 C33 1.389(7)
C28 P1 1.798(5)
C29 C30 1.403(9)
C30 C31 1.351(10)
C31 C32 1.343(10)
C32 C33 1.385(8)
C34 C35 1.393(7)
C34 C39 1.394(7)
C34 P1 1.791(5)
C35 C36 1.391(7)
C36 C37 1.375(8)
C37 C38 1.372(9)
C38 C39 1.380(8)
C40 C45 1.386(7)
C40 C41 1.393(7)
C40 P1 1.802(5)
C41 C42 1.370(8)
C42 C43 1.371(9)
C43 C44 1.370(8)
C44 C45 1.384(8)
C46 C47 1.380(8)
C46 C51 1.397(7)
C46 P2 1.802(5)
C47 C48 1.380(8)
C48 C49 1.368(9)
C49 C50 1.360(10)
C50 C51 1.375(8)
C52 C53 1.375(9)
C52 C57 1.410(9)
C52 P2 1.790(6)
C53 C54 1.384(10)
C54 C55 1.349(10)
C55 C56 1.370(9)
C56 C57 1.393(9)
C58 C63 1.356(8)
C58 C59 1.371(7)
C58 P2 1.805(5)
C59 C60 1.385(8)
C60 C61 1.356(9)
C61 C62 1.359(10)
C62 C63 1.390(9)
C64 C65 1.370(8)
C64 C69 1.392(8)
C64 P2 1.798(5)
C65 C66 1.367(9)
C66 C67 1.366(9)
C67 C68 1.362(10)
C68 C69 1.373(9)
